data_1502277
loop_
_publ_author_name
'Kwiatkowski, Piotr'
'Dudzi\'nski, Krzysztof'
'\/Ly\.zwa, Dawid'

_publ_section_title
;
 Effect of high pressure on the organocatalytic asymmetric Michael
 reaction: highly enantioselective synthesis of \g-nitroketones with
 quaternary stereogenic centers.
;
_journal_issue 14
_journal_name_full 'Organic letters'
_journal_page_first 3624
_journal_page_last 3627
_journal_paper_doi 10.1021/ol201275h
_journal_volume 13
_journal_year 2011
_chemical_absolute_configuration ad
_chemical_formula_moiety 'C14 H15 Br N2 O2'
_chemical_formula_sum 'C14 H15 Br N2 O2'
_chemical_formula_weight 323.19
_chemical_name_systematic
; 
 ? 
;
_space_group_IT_number 19
_symmetry_cell_setting orthorhombic
_symmetry_space_group_name_Hall 'P 2ac 2ab'
_symmetry_space_group_name_H-M 'P 21 21 21'
_atom_sites_solution_hydrogens geom
_atom_sites_solution_primary direct
_atom_sites_solution_secondary difmap
_audit_creation_method SHELXL-97
_cell_angle_alpha 90.00
_cell_angle_beta 90.00
_cell_angle_gamma 90.00
_cell_formula_units_Z 4
_cell_length_a 9.10060(10)
_cell_length_b 10.0753(2)
_cell_length_c 14.3954(2)
_cell_measurement_reflns_used 35427
_cell_measurement_temperature 100(2)
_cell_measurement_theta_max 28.7373
_cell_measurement_theta_min 3.3253
_cell_volume 1319.93(4)
_computing_cell_refinement
;
CrysAlisPro, Agilent Technologies,
Version 1.171.35.4 (release 09-12-2010 CrysAlis171 .NET)
(compiled Dec  9 2010,10:47:41)
;
_computing_data_collection
;
CrysAlisPro, Agilent Technologies,
Version 1.171.35.4 (release 09-12-2010 CrysAlis171 .NET)
(compiled Dec  9 2010,10:47:41)
;
_computing_data_reduction
;
CrysAlisPro, Agilent Technologies,
Version 1.171.35.4 (release 09-12-2010 CrysAlis171 .NET)
(compiled Dec  9 2010,10:47:41)
;
_computing_molecular_graphics 'ortep, Wingx, Mercury'
_computing_publication_material SHELXTL-97
_computing_structure_refinement 'SHELXL-97 (Sheldrick, 1997)'
_computing_structure_solution 'SHELXS-97 (Sheldrick, 1990)'
_diffrn_ambient_temperature 100(2)
_diffrn_detector_area_resol_mean 8.4441
_diffrn_measured_fraction_theta_full 0.998
_diffrn_measured_fraction_theta_max 0.998
_diffrn_measurement_device_type 'Xcalibur, Opal'
_diffrn_measurement_method 'omega scan'
_diffrn_radiation_monochromator graphite
_diffrn_radiation_source 'Enhance (Mo) X-ray Source'
_diffrn_radiation_type MoK\a
_diffrn_radiation_wavelength 0.71073
_diffrn_reflns_av_R_equivalents 0.0353
_diffrn_reflns_av_sigmaI/netI 0.0119
_diffrn_reflns_limit_h_max 11
_diffrn_reflns_limit_h_min -11
_diffrn_reflns_limit_k_max 12
_diffrn_reflns_limit_k_min -13
_diffrn_reflns_limit_l_max 18
_diffrn_reflns_limit_l_min -18
_diffrn_reflns_number 56580
_diffrn_reflns_theta_full 27.48
_diffrn_reflns_theta_max 27.48
_diffrn_reflns_theta_min 3.33
_exptl_absorpt_coefficient_mu 3.114
_exptl_absorpt_correction_T_max 0.4264
_exptl_absorpt_correction_T_min 0.3051
_exptl_absorpt_correction_type multi-scan
_exptl_absorpt_process_details
;
CrysAlisPro, Agilent Technologies,
Version 1.171.35.4 (release 09-12-2010 CrysAlis171 .NET)
(compiled Dec  9 2010,10:47:41)
Empirical absorption correction using spherical harmonics,
 implemented in SCALE3 ABSPACK scaling algorithm.
;
_exptl_crystal_colour colourless
_exptl_crystal_density_diffrn 1.626
_exptl_crystal_density_method 'not measured'
_exptl_crystal_description prismatic
_exptl_crystal_F_000 656
_exptl_crystal_size_max 0.50
_exptl_crystal_size_mid 0.36
_exptl_crystal_size_min 0.33
_refine_diff_density_max 0.235
_refine_diff_density_min -0.385
_refine_diff_density_rms 0.090
_refine_ls_abs_structure_details 'Flack H D (1983), Acta Cryst. A39, 876-881 1279 Friedel pairs'
_refine_ls_abs_structure_Flack -0.017(5)
_refine_ls_extinction_method none
_refine_ls_goodness_of_fit_ref 1.103
_refine_ls_hydrogen_treatment refall
_refine_ls_matrix_type full
_refine_ls_number_parameters 232
_refine_ls_number_reflns 3017
_refine_ls_number_restraints 0
_refine_ls_restrained_S_all 1.103
_refine_ls_R_factor_all 0.0173
_refine_ls_R_factor_gt 0.0161
_refine_ls_shift/su_max 0.002
_refine_ls_shift/su_mean 0.000
_refine_ls_structure_factor_coef Fsqd
_refine_ls_weighting_details 'calc w=1/[\s^2^(Fo^2^)+(0.0240P)^2^+0.2833P] where P=(Fo^2^+2Fc^2^)/3'
_refine_ls_weighting_scheme calc
_refine_ls_wR_factor_gt 0.0399
_refine_ls_wR_factor_ref 0.0406
_reflns_number_gt 2945
_reflns_number_total 3017
_reflns_threshold_expression >2sigma(I)
_cod_data_source_file ol201275h_si_002.cif
_cod_data_source_block shelxl
_cod_original_sg_symbol_H-M P212121
_cod_database_code 1502277

loop_
_symmetry_equiv_pos_as_xyz
'x, y, z'
'-x+1/2, -y, z+1/2'
'-x, y+1/2, -z+1/2'
'x+1/2, -y+1/2, -z'

loop_
_atom_site_label
_atom_site_type_symbol
_atom_site_fract_x
_atom_site_fract_y
_atom_site_fract_z
_atom_site_U_iso_or_equiv
_atom_site_adp_type
_atom_site_occupancy
_atom_site_symmetry_multiplicity
_atom_site_calc_flag
C1 C 0.06063(15) 0.70896(16) 1.10808(10) 0.0111(3) Uani 1 1 d
C12 C 0.09731(16) 0.68456(14) 1.00802(10) 0.0114(3) Uani 1 1 d
H13A H -0.079(2) 0.894(2) 1.2149(14) 0.022(5) Uiso 1 1 d
H3B H 0.077(2) 1.0382(19) 1.0793(13) 0.016(4) Uiso 1 1 d
H10 H 0.1124(19) 0.3837(19) 0.8191(13) 0.016(5) Uiso 1 1 d
H1B H -0.045(2) 0.701(2) 1.1158(13) 0.021(5) Uiso 1 1 d
H14B H 0.297(2) 0.809(2) 1.2069(15) 0.024(5) Uiso 1 1 d
H4A H 0.099(2) 0.977(2) 0.9192(14) 0.019(5) Uiso 1 1 d
H3A H -0.048(2) 0.9438(18) 1.0487(12) 0.012(4) Uiso 1 1 d
H14A H 0.325(2) 0.8225(19) 1.1051(14) 0.021(5) Uiso 1 1 d
H9 H 0.140(2) 0.466(2) 0.6646(14) 0.022(5) Uiso 1 1 d
H1N H 0.081(2) 0.496(2) 0.9942(13) 0.017(5) Uiso 1 1 d
H4B H 0.241(2) 0.9549(18) 0.9706(12) 0.010(4) Uiso 1 1 d
H14C H 0.301(2) 0.953(2) 1.1586(13) 0.021(5) Uiso 1 1 d
H13B H 0.040(2) 0.9952(19) 1.2343(13) 0.013(4) Uiso 1 1 d
H7 H 0.173(2) 0.8489(19) 0.7492(12) 0.017(4) Uiso 1 1 d
H1A H 0.110(2) 0.642(2) 1.1458(14) 0.016(5) Uiso 1 1 d
Br1 Br 0.168179(17) 0.718059(16) 0.568089(10) 0.01902(5) Uani 1 1 d
O1 O 0.06342(17) 0.71199(13) 1.31233(8) 0.0310(3) Uani 1 1 d
N1 N 0.09698(15) 0.56022(14) 0.96767(9) 0.0120(3) Uani 1 1 d
C2 C 0.10459(15) 0.85214(16) 1.13562(10) 0.0106(3) Uani 1 1 d
O3 O 0.07030(18) 0.90117(13) 1.37999(8) 0.0307(3) Uani 1 1 d
C11 C 0.12302(15) 0.57384(15) 0.87394(10) 0.0111(3) Uani 1 1 d
C13 C 0.01983(17) 0.90193(15) 1.22091(10) 0.0132(3) Uani 1 1 d
C3 C 0.05837(16) 0.94982(15) 1.05807(11) 0.0128(3) Uani 1 1 d
C8 C 0.15738(17) 0.66005(15) 0.69434(10) 0.0139(3) Uani 1 1 d
C6 C 0.14244(13) 0.71102(16) 0.85579(9) 0.0111(3) Uani 1 1 d
C10 C 0.12577(15) 0.47930(15) 0.80328(11) 0.0138(3) Uani 1 1 d
C14 C 0.27026(16) 0.86044(16) 1.15348(11) 0.0136(3) Uani 1 1 d
C7 C 0.16054(17) 0.75455(13) 0.76379(10) 0.0124(3) Uani 1 1 d
N2 N 0.05459(14) 0.83244(13) 1.31070(9) 0.0141(3) Uani 1 1 d
C5 C 0.12785(14) 0.77905(15) 0.94296(9) 0.0110(3) Uani 1 1 d
C9 C 0.14235(15) 0.52379(15) 0.71230(11) 0.0143(3) Uani 1 1 d
C4 C 0.13806(17) 0.92372(15) 0.96605(11) 0.0127(3) Uani 1 1 d

loop_
_atom_site_aniso_label
_atom_site_aniso_U_11
_atom_site_aniso_U_22
_atom_site_aniso_U_33
_atom_site_aniso_U_23
_atom_site_aniso_U_13
_atom_site_aniso_U_12
C1 0.0119(6) 0.0110(7) 0.0105(6) -0.0002(6) 0.0006(5) -0.0015(6)
C12 0.0091(6) 0.0115(7) 0.0135(7) -0.0013(5) -0.0012(5) -0.0002(5)
Br1 0.02655(8) 0.02116(8) 0.00935(7) -0.00068(6) 0.00070(6) -0.00072(7)
O1 0.0638(9) 0.0124(6) 0.0167(6) 0.0012(5) 0.0051(5) -0.0002(7)
N1 0.0166(6) 0.0078(6) 0.0116(6) 0.0011(5) -0.0002(5) -0.0006(5)
C2 0.0109(6) 0.0112(7) 0.0095(6) -0.0010(6) 0.0005(5) 0.0003(5)
O3 0.0575(9) 0.0196(6) 0.0150(6) -0.0042(5) -0.0098(6) -0.0005(6)
C11 0.0087(6) 0.0144(7) 0.0101(6) -0.0003(6) -0.0009(5) 0.0006(5)
C13 0.0149(7) 0.0142(7) 0.0106(7) 0.0000(6) 0.0001(5) 0.0013(6)
C3 0.0141(7) 0.0109(7) 0.0133(7) -0.0003(6) 0.0000(6) 0.0010(5)
C8 0.0116(6) 0.0191(7) 0.0111(6) -0.0002(6) -0.0005(6) 0.0006(6)
C6 0.0082(6) 0.0127(6) 0.0125(6) 0.0000(6) -0.0002(5) 0.0006(6)
C10 0.0131(7) 0.0122(7) 0.0162(7) -0.0025(6) -0.0009(5) 0.0012(5)
C14 0.0112(6) 0.0160(8) 0.0138(7) -0.0014(6) -0.0001(6) -0.0010(6)
C7 0.0112(6) 0.0130(7) 0.0130(6) 0.0005(5) 0.0000(5) 0.0010(5)
N2 0.0172(6) 0.0127(6) 0.0123(6) -0.0008(5) 0.0018(5) -0.0019(5)
C5 0.0109(6) 0.0115(6) 0.0106(6) -0.0002(6) -0.0006(5) 0.0008(5)
C9 0.0136(7) 0.0153(7) 0.0140(7) -0.0051(6) -0.0010(5) 0.0014(6)
C4 0.0179(8) 0.0093(7) 0.0110(6) 0.0001(5) 0.0001(5) -0.0001(6)

loop_
_atom_type_symbol
_atom_type_description
_atom_type_scat_dispersion_real
_atom_type_scat_dispersion_imag
_atom_type_scat_source
C C 0.0033 0.0016 'International Tables Vol C Tables 4.2.6.8 and 6.1.1.4'
H H 0.0000 0.0000 'International Tables Vol C Tables 4.2.6.8 and 6.1.1.4'
O O 0.0106 0.0060 'International Tables Vol C Tables 4.2.6.8 and 6.1.1.4'
Br Br -0.2901 2.4595 'International Tables Vol C Tables 4.2.6.8 and 6.1.1.4'
N N 0.0061 0.0033 'International Tables Vol C Tables 4.2.6.8 and 6.1.1.4'

loop_
_geom_angle_atom_site_label_1
_geom_angle_atom_site_label_2
_geom_angle_atom_site_label_3
_geom_angle
C12 C1 C2 109.95(12)
C12 C1 H1B 108.5(11)
C2 C1 H1B 107.4(12)
C12 C1 H1A 108.7(12)
C2 C1 H1A 112.4(12)
H1B C1 H1A 109.8(17)
C5 C12 N1 110.17(13)
C5 C12 C1 126.21(14)
N1 C12 C1 123.54(13)
C11 N1 C12 108.75(14)
C11 N1 H1N 127.4(15)
C12 N1 H1N 123.8(15)
C14 C2 C13 110.04(13)
C14 C2 C3 110.74(13)
C13 C2 C3 103.46(12)
C14 C2 C1 110.37(12)
C13 C2 C1 112.31(12)
C3 C2 C1 109.74(11)
N1 C11 C10 130.55(14)
N1 C11 C6 107.42(13)
C10 C11 C6 121.97(14)
N2 C13 C2 115.46(12)
N2 C13 H13A 104.4(13)
C2 C13 H13A 113.1(13)
N2 C13 H13B 103.8(11)
C2 C13 H13B 112.2(11)
H13A C13 H13B 106.9(17)
C4 C3 C2 112.70(12)
C4 C3 H3B 110.5(12)
C2 C3 H3B 108.2(11)
C4 C3 H3A 109.7(10)
C2 C3 H3A 109.2(11)
H3B C3 H3A 106.3(15)
C7 C8 C9 122.89(14)
C7 C8 Br1 118.46(11)
C9 C8 Br1 118.63(11)
C7 C6 C11 119.52(13)
C7 C6 C5 133.29(14)
C11 C6 C5 107.02(13)
C9 C10 C11 117.93(14)
C9 C10 H10 122.6(11)
C11 C10 H10 119.4(11)
C2 C14 H14B 110.8(12)
C2 C14 H14A 111.9(13)
H14B C14 H14A 103.8(16)
C2 C14 H14C 110.4(12)
H14B C14 H14C 112.7(16)
H14A C14 H14C 107.1(17)
C8 C7 C6 117.70(13)
C8 C7 H7 121.1(11)
C6 C7 H7 121.2(11)
O1 N2 O3 122.79(14)
O1 N2 C13 119.67(13)
O3 N2 C13 117.52(13)
C12 C5 C6 106.60(13)
C12 C5 C4 122.64(13)
C6 C5 C4 130.74(13)
C10 C9 C8 119.91(14)
C10 C9 H9 120.3(13)
C8 C9 H9 119.8(13)
C5 C4 C3 109.23(12)
C5 C4 H4A 112.0(12)
C3 C4 H4A 110.3(12)
C5 C4 H4B 112.4(10)
C3 C4 H4B 109.6(10)
H4A C4 H4B 103.1(16)

loop_
_geom_bond_atom_site_label_1
_geom_bond_atom_site_label_2
_geom_bond_distance
C1 C12 1.4988(19)
C1 C2 1.549(2)
C1 H1B 0.97(2)
C1 H1A 0.97(2)
C12 C5 1.364(2)
C12 N1 1.381(2)
Br1 C8 1.9116(14)
O1 N2 1.2164(18)
N1 C11 1.3768(19)
N1 H1N 0.76(2)
C2 C14 1.532(2)
C2 C13 1.534(2)
C2 C3 1.547(2)
O3 N2 1.2227(18)
C11 C10 1.394(2)
C11 C6 1.418(2)
C13 N2 1.5036(19)
C13 H13A 0.91(2)
C13 H13B 0.977(19)
C3 C4 1.533(2)
C3 H3B 0.96(2)
C3 H3A 0.976(18)
C8 C7 1.381(2)
C8 C9 1.404(2)
C6 C7 1.4048(19)
C6 C5 1.4361(19)
C10 C9 1.392(2)
C10 H10 1.00(2)
C14 H14B 0.96(2)
C14 H14A 0.94(2)
C14 H14C 0.97(2)
C7 H7 0.981(19)
C5 C4 1.498(2)
C9 H9 0.90(2)
C4 H4A 0.93(2)
C4 H4B 0.994(18)

loop_
_geom_hbond_atom_site_label_D
_geom_hbond_atom_site_label_H
_geom_hbond_atom_site_label_A
_geom_hbond_distance_DH
_geom_hbond_distance_HA
_geom_hbond_distance_DA
_geom_hbond_angle_DHA
_geom_hbond_site_symmetry_A
N1 H1N O3 0.76(2) 2.47(2) 3.114(2) 143.2(19) 3_547

loop_
_geom_torsion_atom_site_label_1
_geom_torsion_atom_site_label_2
_geom_torsion_atom_site_label_3
_geom_torsion_atom_site_label_4
_geom_torsion
C2 C1 C12 C5 -16.13(19)
C2 C1 C12 N1 167.47(13)
C5 C12 N1 C11 -1.98(17)
C1 C12 N1 C11 174.93(13)
C12 C1 C2 C14 -79.03(14)
C12 C1 C2 C13 157.78(12)
C12 C1 C2 C3 43.29(15)
C12 N1 C11 C10 -176.32(15)
C12 N1 C11 C6 0.94(16)
C14 C2 C13 N2 -56.09(17)
C3 C2 C13 N2 -174.44(12)
C1 C2 C13 N2 67.29(16)
C14 C2 C3 C4 58.72(17)
C13 C2 C3 C4 176.59(12)
C1 C2 C3 C4 -63.37(15)
N1 C11 C6 C7 -175.52(13)
C10 C11 C6 C7 2.0(2)
N1 C11 C6 C5 0.37(15)
C10 C11 C6 C5 177.91(12)
N1 C11 C10 C9 174.31(15)
C6 C11 C10 C9 -2.6(2)
C9 C8 C7 C6 -2.3(2)
Br1 C8 C7 C6 175.76(11)
C11 C6 C7 C8 0.5(2)
C5 C6 C7 C8 -174.13(14)
C2 C13 N2 O1 -44.8(2)
C2 C13 N2 O3 136.48(15)
N1 C12 C5 C6 2.16(16)
C1 C12 C5 C6 -174.65(13)
N1 C12 C5 C4 -179.08(13)
C1 C12 C5 C4 4.1(2)
C7 C6 C5 C12 173.55(15)
C11 C6 C5 C12 -1.54(15)
C7 C6 C5 C4 -5.1(3)
C11 C6 C5 C4 179.84(14)
C11 C10 C9 C8 0.7(2)
C7 C8 C9 C10 1.8(2)
Br1 C8 C9 C10 -176.34(11)
C12 C5 C4 C3 -19.89(18)
C6 C5 C4 C3 158.54(13)
C2 C3 C4 C5 49.18(16)
